data_7045888
loop_
_publ_author_name
'Capel Berdiell, Izar'
'Warriner, Stuart L.'
'Halcrow, Malcolm A.'

_publ_section_title
;
 Silver(i) complexes of bis- and tris-(pyrazolyl)azine derivatives -
 dimers, coordination polymers and a pentametallic assembly.
;
_journal_issue 15
_journal_name_full 'Dalton transactions (Cambridge, England : 2003)'
_journal_page_first 5269
_journal_page_last 5278
_journal_paper_doi 10.1039/C8DT00640G
_journal_volume 47
_journal_year 2018
_chemical_formula_moiety 'C30 H26 Ag2 N18, 2(B F4)'
_chemical_formula_sum 'C30 H26 Ag2 B2 F8 N18'
_chemical_formula_weight 1028.05
_chemical_name_systematic 'Bis[2,4,6-tri(pyrazolyl-1-yl)pyrimidine]bis(acetonitrile)disilver(I) ditetrafluoroborate'
_space_group_IT_number 4
_space_group_name_Hall 'P 2yb'
_space_group_name_H-M_alt 'P 1 21 1'
_symmetry_cell_setting monoclinic
_symmetry_space_group_name_Hall 'P 2yb'
_symmetry_space_group_name_H-M 'P 1 21 1'
_atom_sites_solution_hydrogens geom
_atom_sites_solution_primary direct
_atom_sites_solution_secondary difmap
_audit_creation_method SHELXL-97
_audit_update_record
;
2018-01-08 deposited with the CCDC.
2018-03-16 downloaded from the CCDC.
;
_cell_angle_alpha 90.00
_cell_angle_beta 90.420(2)
_cell_angle_gamma 90.00
_cell_formula_units_Z 2
_cell_length_a 11.3714(3)
_cell_length_b 6.8555(2)
_cell_length_c 23.7996(6)
_cell_measurement_reflns_used 5977
_cell_measurement_temperature 120(2)
_cell_measurement_theta_max 73.68
_cell_measurement_theta_min 4.32
_cell_volume 1855.29(9)
_computing_cell_refinement 'CrysAlisPro, Agilent Technologies'
_computing_data_collection 'CrysAlisPro, Agilent Technologies'
_computing_data_reduction 'CrysAlisPro, Agilent Technologies'
_computing_molecular_graphics 'XSEED (Barbour, 2001)'
_computing_publication_material 'local program'
_computing_structure_refinement 'SHELXL-97 (Sheldrick, 1997)'
_computing_structure_solution 'SHELXS-97 (Sheldrick, 1990)'
_diffrn_ambient_temperature 120(2)
_diffrn_detector_area_resol_mean 5.3095
_diffrn_measured_fraction_theta_full 0.960
_diffrn_measured_fraction_theta_max 0.942
_diffrn_measurement_device_type 'SuperNova, Dual, Cu at zero, Atlas'
_diffrn_measurement_method '\w scans'
_diffrn_radiation_monochromator mirror
_diffrn_radiation_source 'SuperNova (Cu) X-ray Source'
_diffrn_radiation_type CuK\a
_diffrn_radiation_wavelength 1.54184
_diffrn_reflns_av_R_equivalents 0.0267
_diffrn_reflns_av_sigmaI/netI 0.0368
_diffrn_reflns_limit_h_max 14
_diffrn_reflns_limit_h_min -13
_diffrn_reflns_limit_k_max 8
_diffrn_reflns_limit_k_min -8
_diffrn_reflns_limit_l_max 28
_diffrn_reflns_limit_l_min -23
_diffrn_reflns_number 8140
_diffrn_reflns_theta_full 72.00
_diffrn_reflns_theta_max 73.94
_diffrn_reflns_theta_min 3.71
_diffrn_standards_decay_% 0
_diffrn_standards_interval_count 0
_diffrn_standards_interval_time 0
_diffrn_standards_number 0
_exptl_absorpt_coefficient_mu 9.303
_exptl_absorpt_correction_T_max 1.000
_exptl_absorpt_correction_T_min 0.551
_exptl_absorpt_correction_type multi-scan
_exptl_absorpt_process_details
; 
CrysAlisPro, Agilent Technologies,
Version 1.171.36.24 (release 03-12-2012 CrysAlis171 .NET)
Empirical absorption correction using spherical harmonics,
 implemented in SCALE3 ABSPACK scaling algorithm.
;
_exptl_crystal_colour colourless
_exptl_crystal_density_diffrn 1.840
_exptl_crystal_density_method 'not measured'
_exptl_crystal_description needle
_exptl_crystal_F_000 1016
_exptl_crystal_recrystallization_method 'Re-crystallisation from solvent: Acetonitrile/diethyl ether'
_exptl_crystal_size_max 0.32
_exptl_crystal_size_mid 0.10
_exptl_crystal_size_min 0.05
_refine_diff_density_max 1.463
_refine_diff_density_min -1.258
_refine_diff_density_rms 0.136
_refine_ls_abs_structure_details 'Flack H D (1983), Acta Cryst. A39, 876-881'
_refine_ls_abs_structure_Flack 0.045(13)
_refine_ls_extinction_method none
_refine_ls_goodness_of_fit_ref 1.141
_refine_ls_hydrogen_treatment constr
_refine_ls_matrix_type full
_refine_ls_number_parameters 539
_refine_ls_number_reflns 5174
_refine_ls_number_restraints 21
_refine_ls_restrained_S_all 1.142
_refine_ls_R_factor_all 0.0519
_refine_ls_R_factor_gt 0.0509
_refine_ls_shift/su_max 0.000
_refine_ls_shift/su_mean 0.000
_refine_ls_structure_factor_coef Fsqd
_refine_ls_weighting_details 'calc w=1/[\s^2^(Fo^2^)+(0.0460P)^2^+12.5470P] where P=(Fo^2^+2Fc^2^)/3'
_refine_ls_weighting_scheme calc
_refine_ls_wR_factor_gt 0.1339
_refine_ls_wR_factor_ref 0.1345
_reflns_number_gt 5062
_reflns_number_total 5174
_reflns_threshold_expression >2sigma(I)
_cod_data_source_file c8dt00640g2.cif
_cod_data_source_block 81-acn2
_cod_depositor_comments 'Adding full bibliography for 7045878--7045888.cif.'
_cod_original_sg_symbol_H-M 'P 21'
_cod_database_code 7045888

loop_
_symmetry_equiv_pos_as_xyz
'x, y, z'
'-x, y+1/2, -z'

loop_
_atom_site_label
_atom_site_type_symbol
_atom_site_fract_x
_atom_site_fract_y
_atom_site_fract_z
_atom_site_U_iso_or_equiv
_atom_site_adp_type
_atom_site_occupancy
_atom_site_symmetry_multiplicity
_atom_site_calc_flag
_atom_site_refinement_flags
_atom_site_disorder_assembly
_atom_site_disorder_group
Ag1 Ag 0.26056(6) 0.47830(10) 0.86938(3) 0.03013(17) Uani 1 1 d . . .
Ag2 Ag 0.31214(6) -0.17528(10) 0.63025(3) 0.03383(18) Uani 1 1 d . . .
N3 N 0.2995(6) 0.4296(9) 0.7693(3) 0.0192(14) Uani 1 1 d . . .
C4 C 0.4071(7) 0.4383(12) 0.7475(4) 0.0236(19) Uani 1 1 d . . .
N5 N 0.4370(6) 0.3938(11) 0.6949(3) 0.0242(15) Uani 1 1 d . . .
C6 C 0.3495(7) 0.3296(13) 0.6625(3) 0.0199(15) Uani 1 1 d . . .
C7 C 0.2334(7) 0.3134(13) 0.6791(3) 0.0207(16) Uani 1 1 d . . .
H7 H 0.1724 0.2689 0.6549 0.025 Uiso 1 1 calc R . .
C8 C 0.2142(7) 0.3686(12) 0.7350(4) 0.0208(17) Uani 1 1 d . . .
N9 N 0.4955(6) 0.5008(12) 0.7836(3) 0.0232(14) Uani 1 1 d . . .
N10 N 0.4726(7) 0.5400(11) 0.8391(3) 0.0255(15) Uani 1 1 d . . .
C11 C 0.5759(8) 0.5875(14) 0.8602(4) 0.0281(19) Uani 1 1 d . . .
H11 H 0.5874 0.6290 0.8979 0.034 Uiso 1 1 calc R . .
C12 C 0.6676(8) 0.5707(15) 0.8213(4) 0.030(2) Uani 1 1 d . . .
H12 H 0.7491 0.5933 0.8276 0.036 Uiso 1 1 calc R . .
C13 C 0.6137(7) 0.5145(14) 0.7722(4) 0.0281(19) Uani 1 1 d . . .
H13 H 0.6506 0.4900 0.7372 0.034 Uiso 1 1 calc R . .
N14 N 0.1040(6) 0.3511(12) 0.7597(3) 0.0237(15) Uani 1 1 d . . .
N15 N 0.0934(6) 0.3727(12) 0.8166(3) 0.0284(17) Uani 1 1 d . . .
C16 C -0.0220(7) 0.3404(16) 0.8259(4) 0.033(2) Uani 1 1 d . . .
H16 H -0.0578 0.3456 0.8618 0.039 Uiso 1 1 calc R . .
C17 C -0.0830(7) 0.2978(16) 0.7751(4) 0.031(2) Uani 1 1 d . . .
H17 H -0.1645 0.2708 0.7709 0.038 Uiso 1 1 calc R . .
C18 C -0.0021(8) 0.3032(15) 0.7340(4) 0.030(2) Uani 1 1 d . . .
H18 H -0.0152 0.2790 0.6951 0.036 Uiso 1 1 calc R . .
N19 N 0.3809(6) 0.2724(10) 0.6089(3) 0.0230(15) Uani 1 1 d . . .
N20 N 0.3052(7) 0.1594(12) 0.5771(3) 0.0282(17) Uani 1 1 d . . .
C21 C 0.3644(9) 0.1283(16) 0.5296(4) 0.034(2) Uani 1 1 d . . .
H21 H 0.3338 0.0565 0.4987 0.041 Uiso 1 1 calc R . .
C22 C 0.4778(9) 0.2142(16) 0.5306(4) 0.034(2) Uani 1 1 d . . .
H22 H 0.5358 0.2092 0.5022 0.040 Uiso 1 1 calc R . .
C23 C 0.4852(7) 0.3059(15) 0.5816(4) 0.0265(19) Uani 1 1 d . . .
H23 H 0.5501 0.3789 0.5955 0.032 Uiso 1 1 calc R . .
N24 N 0.3462(6) -0.1107(11) 0.7293(3) 0.0247(16) Uani 1 1 d . . .
C25 C 0.2602(8) -0.0865(12) 0.7666(4) 0.0237(17) Uani 1 1 d . . .
C26 C 0.2805(7) -0.0204(14) 0.8208(4) 0.0238(16) Uani 1 1 d . . .
H26 H 0.2194 -0.0079 0.8476 0.029 Uiso 1 1 calc R . .
C27 C 0.3948(8) 0.0256(13) 0.8330(4) 0.0282(19) Uani 1 1 d . . .
N28 N 0.4843(6) 0.0081(13) 0.7971(3) 0.0304(17) Uani 1 1 d . . .
C29 C 0.4527(8) -0.0565(13) 0.7471(4) 0.0262(19) Uani 1 1 d . . .
N30 N 0.1491(6) -0.1392(12) 0.7480(3) 0.0265(17) Uani 1 1 d . . .
N31 N 0.1313(6) -0.1771(13) 0.6916(3) 0.0269(15) Uani 1 1 d . . .
C32 C 0.0169(8) -0.2225(16) 0.6885(5) 0.036(2) Uani 1 1 d . . .
H32 H -0.0228 -0.2562 0.6546 0.044 Uiso 1 1 calc R . .
C33 C -0.0374(8) -0.2143(16) 0.7412(5) 0.038(3) Uani 1 1 d . . .
H33 H -0.1178 -0.2392 0.7491 0.046 Uiso 1 1 calc R . .
C34 C 0.0461(8) -0.1649(18) 0.7778(5) 0.037(2) Uani 1 1 d . . .
H34 H 0.0369 -0.1498 0.8172 0.044 Uiso 1 1 calc R . .
N35 N 0.5420(6) -0.0718(11) 0.7063(3) 0.0265(16) Uani 1 1 d . . .
N36 N 0.5162(7) -0.1250(12) 0.6523(3) 0.0301(17) Uani 1 1 d . . .
C37 C 0.6169(8) -0.1146(14) 0.6278(5) 0.032(2) Uani 1 1 d . . .
H37 H 0.6278 -0.1453 0.5893 0.039 Uiso 1 1 calc R . .
C38 C 0.7086(9) -0.0542(17) 0.6631(5) 0.043(3) Uani 1 1 d . . .
H38 H 0.7889 -0.0367 0.6537 0.052 Uiso 1 1 calc R . .
C39 C 0.6575(8) -0.0259(18) 0.7137(4) 0.036(2) Uani 1 1 d . . .
H39 H 0.6946 0.0170 0.7473 0.043 Uiso 1 1 calc R . .
N40 N 0.4252(7) 0.1016(10) 0.8863(3) 0.0275(16) Uani 1 1 d . . .
N41 N 0.3408(7) 0.1852(11) 0.9188(3) 0.0279(16) Uani 1 1 d . . .
C42 C 0.3994(10) 0.2371(15) 0.9656(4) 0.033(2) Uani 1 1 d . . .
H42 H 0.3640 0.2964 0.9974 0.039 Uiso 1 1 calc R . .
C43 C 0.5198(11) 0.1924(17) 0.9617(5) 0.045(3) Uani 1 1 d . . .
H43 H 0.5789 0.2182 0.9891 0.054 Uiso 1 1 calc R . .
C44 C 0.5348(9) 0.1049(16) 0.9109(5) 0.041(3) Uani 1 1 d . . .
H44 H 0.6060 0.0562 0.8958 0.049 Uiso 1 1 calc R . .
N45 N 0.2146(8) 0.7002(12) 0.9327(4) 0.0342(19) Uani 1 1 d . . .
C46 C 0.1740(9) 0.7966(15) 0.9649(4) 0.037(2) Uani 1 1 d . . .
C47 C 0.1246(14) 0.927(3) 1.0071(7) 0.074(5) Uani 1 1 d . . .
H47A H 0.1657 0.9082 1.0430 0.111 Uiso 1 1 calc R . .
H47B H 0.0408 0.8990 1.0117 0.111 Uiso 1 1 calc R . .
H47C H 0.1343 1.0630 0.9949 0.111 Uiso 1 1 calc R . .
N48 N 0.2291(8) -0.3545(14) 0.5647(4) 0.038(2) Uani 1 1 d . . .
C49 C 0.1680(10) -0.4284(15) 0.5338(5) 0.037(2) Uani 1 1 d . . .
C50 C 0.0909(9) -0.5299(19) 0.4942(4) 0.038(2) Uani 1 1 d . . .
H50A H 0.1240 -0.6584 0.4856 0.057 Uiso 1 1 calc R . .
H50B H 0.0840 -0.4535 0.4595 0.057 Uiso 1 1 calc R . .
H50C H 0.0129 -0.5460 0.5108 0.057 Uiso 1 1 calc R . .
B51 B 0.8264(9) 0.4203(16) 0.6024(4) 0.027(2) Uani 1 1 d . . .
F52 F 0.8535(7) 0.6029(11) 0.5828(3) 0.0545(18) Uani 1 1 d . . .
F53 F 0.7754(6) 0.4368(10) 0.6552(3) 0.0445(16) Uani 1 1 d . . .
F54 F 0.9312(5) 0.3113(12) 0.6074(2) 0.0452(15) Uani 1 1 d . . .
F55 F 0.7519(5) 0.3253(12) 0.5653(2) 0.0421(13) Uani 1 1 d . . .
B56A B 0.8624(15) 0.914(2) 0.9017(7) 0.037(6) Uiso 0.62 1 d PD A 1
F57A F 0.9678(9) 1.0144(19) 0.9050(5) 0.062(3) Uiso 0.62 1 d PD A 1
F58A F 0.7995(11) 0.927(2) 0.9493(5) 0.071(4) Uiso 0.62 1 d PD A 1
F59A F 0.8936(9) 0.7233(15) 0.8900(5) 0.046(3) Uiso 0.62 1 d PD A 1
F60A F 0.7960(15) 0.995(3) 0.8585(6) 0.067(7) Uiso 0.62 1 d PD A 1
B56B B 0.8384(18) 0.924(3) 0.9016(8) 0.022(7) Uiso 0.38 1 d PD B 2
F57B F 0.878(2) 1.083(3) 0.9305(9) 0.083(7) Uiso 0.38 1 d PD B 2
F58B F 0.7576(12) 0.830(3) 0.9341(6) 0.043(4) Uiso 0.38 1 d PD B 2
F59B F 0.9334(17) 0.799(4) 0.8926(10) 0.090(8) Uiso 0.38 1 d PD B 2
F60B F 0.7920(13) 0.972(3) 0.8503(7) 0.021(4) Uiso 0.38 1 d PD B 2

loop_
_atom_site_aniso_label
_atom_site_aniso_U_11
_atom_site_aniso_U_22
_atom_site_aniso_U_33
_atom_site_aniso_U_23
_atom_site_aniso_U_13
_atom_site_aniso_U_12
Ag1 0.0379(3) 0.0321(3) 0.0204(3) -0.0035(3) 0.0017(2) 0.0104(3)
Ag2 0.0466(4) 0.0290(3) 0.0258(4) -0.0001(3) -0.0010(3) -0.0102(3)
N3 0.026(3) 0.016(4) 0.015(4) 0.000(3) 0.004(2) 0.004(3)
C4 0.025(4) 0.020(5) 0.026(5) -0.001(3) -0.001(3) 0.000(3)
N5 0.028(3) 0.024(3) 0.021(4) -0.002(3) 0.002(3) 0.000(3)
C6 0.027(4) 0.013(3) 0.019(4) 0.001(4) 0.004(3) 0.002(4)
C7 0.029(4) 0.016(4) 0.018(4) 0.001(4) -0.003(3) -0.005(4)
C8 0.018(4) 0.018(4) 0.026(4) 0.000(3) 0.002(3) 0.002(3)
N9 0.028(3) 0.022(4) 0.020(4) -0.001(3) 0.002(3) 0.001(3)
N10 0.032(4) 0.022(3) 0.023(4) -0.002(3) 0.001(3) 0.003(3)
C11 0.030(4) 0.029(5) 0.025(5) -0.009(4) 0.002(3) -0.002(4)
C12 0.022(4) 0.035(5) 0.033(5) 0.002(4) 0.003(4) -0.001(4)
C13 0.023(4) 0.026(5) 0.035(5) -0.008(4) 0.003(3) 0.000(4)
N14 0.023(3) 0.024(4) 0.024(4) 0.000(3) 0.001(3) 0.002(3)
N15 0.025(3) 0.035(5) 0.025(4) 0.000(3) 0.005(3) 0.002(3)
C16 0.026(4) 0.031(5) 0.040(5) 0.003(5) 0.008(3) 0.003(4)
C17 0.018(4) 0.034(5) 0.042(6) -0.002(5) 0.001(3) 0.009(4)
C18 0.029(4) 0.025(5) 0.036(5) 0.005(4) -0.005(4) 0.000(4)
N19 0.032(4) 0.023(4) 0.014(4) -0.002(3) 0.005(3) -0.001(3)
N20 0.031(4) 0.032(4) 0.022(4) -0.006(3) 0.004(3) -0.006(3)
C21 0.044(5) 0.037(5) 0.020(5) -0.001(4) 0.003(4) 0.001(4)
C22 0.036(5) 0.037(5) 0.029(5) 0.005(5) 0.008(4) -0.002(4)
C23 0.028(4) 0.029(5) 0.023(4) 0.003(4) 0.005(3) -0.009(4)
N24 0.025(3) 0.017(3) 0.032(4) -0.004(3) 0.002(3) 0.004(3)
C25 0.034(4) 0.015(4) 0.022(5) 0.007(3) 0.005(3) 0.004(3)
C26 0.033(4) 0.014(3) 0.025(4) 0.011(4) 0.003(3) 0.002(4)
C27 0.036(5) 0.022(5) 0.027(5) 0.002(4) -0.002(4) 0.003(4)
N28 0.029(3) 0.033(4) 0.029(4) 0.007(4) -0.001(3) 0.001(4)
C29 0.032(4) 0.022(5) 0.024(5) 0.000(4) -0.001(3) 0.004(4)
N30 0.030(4) 0.023(4) 0.027(4) 0.007(3) 0.004(3) 0.005(3)
N31 0.028(3) 0.026(3) 0.027(4) 0.001(4) -0.001(3) -0.004(3)
C32 0.032(5) 0.040(6) 0.037(6) 0.005(4) -0.008(4) -0.009(4)
C33 0.026(4) 0.038(6) 0.052(7) 0.005(5) 0.006(4) 0.004(4)
C34 0.034(5) 0.033(5) 0.043(6) 0.001(5) 0.016(4) 0.012(5)
N35 0.026(3) 0.023(4) 0.030(4) 0.005(3) 0.000(3) 0.000(3)
N36 0.029(4) 0.031(4) 0.030(4) -0.007(3) 0.000(3) -0.004(3)
C37 0.040(5) 0.020(4) 0.037(6) 0.013(4) 0.006(4) 0.005(4)
C38 0.030(4) 0.038(6) 0.061(7) 0.007(5) 0.008(4) 0.000(4)
C39 0.030(4) 0.031(5) 0.046(6) 0.006(5) -0.004(4) -0.008(5)
N40 0.040(4) 0.012(3) 0.031(4) -0.001(3) -0.007(3) 0.002(3)
N41 0.041(4) 0.021(4) 0.022(4) -0.002(3) -0.009(3) 0.002(3)
C42 0.056(6) 0.025(4) 0.017(5) 0.006(4) -0.004(4) -0.005(4)
C43 0.062(7) 0.036(6) 0.037(6) 0.007(5) -0.027(5) 0.003(5)
C44 0.038(5) 0.035(5) 0.049(7) 0.006(5) -0.019(5) 0.006(5)
N45 0.058(5) 0.019(4) 0.025(4) -0.009(4) 0.011(4) 0.008(4)
C46 0.050(5) 0.028(5) 0.033(5) 0.004(5) -0.003(4) -0.006(5)
C47 0.077(9) 0.084(12) 0.061(9) -0.036(9) 0.017(7) 0.021(8)
N48 0.058(5) 0.034(5) 0.021(4) 0.003(4) -0.007(4) -0.005(4)
C49 0.052(6) 0.027(5) 0.032(6) 0.002(4) 0.004(5) 0.007(5)
C50 0.044(5) 0.039(5) 0.032(5) -0.008(5) 0.007(4) -0.013(5)
B51 0.034(5) 0.033(6) 0.015(5) 0.002(4) 0.001(4) 0.002(4)
F52 0.080(5) 0.039(4) 0.044(4) 0.012(3) 0.008(3) -0.016(4)
F53 0.059(4) 0.048(4) 0.027(3) -0.002(3) 0.009(2) 0.012(3)
F54 0.036(3) 0.065(4) 0.034(3) 0.000(3) -0.003(2) 0.014(3)
F55 0.036(3) 0.050(3) 0.040(3) -0.003(3) -0.007(2) -0.008(3)

loop_
_atom_type_symbol
_atom_type_description
_atom_type_scat_dispersion_real
_atom_type_scat_dispersion_imag
_atom_type_scat_source
C C 0.0181 0.0091 'International Tables Vol C Tables 4.2.6.8 and 6.1.1.4'
H H 0.0000 0.0000 'International Tables Vol C Tables 4.2.6.8 and 6.1.1.4'
N N 0.0311 0.0180 'International Tables Vol C Tables 4.2.6.8 and 6.1.1.4'
Ag Ag 0.1306 4.2820 'International Tables Vol C Tables 4.2.6.8 and 6.1.1.4'
B B 0.0090 0.0039 'International Tables Vol C Tables 4.2.6.8 and 6.1.1.4'
F F 0.0727 0.0534 'International Tables Vol C Tables 4.2.6.8 and 6.1.1.4'

loop_
_geom_angle_atom_site_label_1
_geom_angle_atom_site_label_2
_geom_angle_atom_site_label_3
_geom_angle
N45 Ag1 N15 112.2(3)
N45 Ag1 N3 143.5(3)
N15 Ag1 N3 66.1(2)
N45 Ag1 N41 108.7(3)
N15 Ag1 N41 106.9(3)
N3 Ag1 N41 106.3(2)
N45 Ag1 N10 107.9(3)
N15 Ag1 N10 130.7(2)
N3 Ag1 N10 64.6(2)
N41 Ag1 N10 85.6(3)
N48 Ag2 N36 130.3(3)
N48 Ag2 N24 149.1(3)
N36 Ag2 N24 67.3(3)
N48 Ag2 N31 93.5(3)
N36 Ag2 N31 131.5(3)
N24 Ag2 N31 64.2(2)
N48 Ag2 N20 97.8(3)
N36 Ag2 N20 90.3(3)
N24 Ag2 N20 108.2(2)
N31 Ag2 N20 105.1(3)
C8 N3 C4 116.2(8)
C8 N3 Ag1 120.3(5)
C4 N3 Ag1 123.1(6)
N3 C4 N5 126.5(8)
N3 C4 N9 115.8(8)
N5 C4 N9 117.6(7)
C6 N5 C4 115.1(7)
N5 C6 N19 115.5(7)
N5 C6 C7 124.9(8)
N19 C6 C7 119.5(8)
C6 C7 C8 113.9(7)
C6 C7 H7 123.1
C8 C7 H7 123.1
N3 C8 N14 115.0(8)
N3 C8 C7 123.3(7)
N14 C8 C7 121.6(8)
N10 N9 C13 111.6(7)
N10 N9 C4 120.9(7)
C13 N9 C4 127.2(8)
C11 N10 N9 103.9(7)
C11 N10 Ag1 140.8(6)
N9 N10 Ag1 115.1(5)
N10 C11 C12 113.2(8)
N10 C11 H11 123.4
C12 C11 H11 123.4
C13 C12 C11 104.8(8)
C13 C12 H12 127.6
C11 C12 H12 127.6
C12 C13 N9 106.4(8)
C12 C13 H13 126.8
N9 C13 H13 126.8
N15 N14 C18 112.3(7)
N15 N14 C8 119.6(7)
C18 N14 C8 128.0(8)
C16 N15 N14 103.7(7)
C16 N15 Ag1 137.3(7)
N14 N15 Ag1 118.7(5)
N15 C16 C17 111.3(8)
N15 C16 H16 124.4
C17 C16 H16 124.4
C18 C17 C16 106.3(8)
C18 C17 H17 126.9
C16 C17 H17 126.9
C17 C18 N14 106.4(8)
C17 C18 H18 126.8
N14 C18 H18 126.8
C23 N19 N20 111.8(7)
C23 N19 C6 128.1(8)
N20 N19 C6 120.0(7)
C21 N20 N19 103.7(7)
C21 N20 Ag2 104.7(6)
N19 N20 Ag2 102.1(5)
N20 C21 C22 112.5(9)
N20 C21 H21 123.7
C22 C21 H21 123.7
C23 C22 C21 104.8(8)
C23 C22 H22 127.6
C21 C22 H22 127.6
C22 C23 N19 107.1(8)
C22 C23 H23 126.4
N19 C23 H23 126.4
C29 N24 C25 115.0(8)
C29 N24 Ag2 119.9(6)
C25 N24 Ag2 123.7(6)
N24 C25 N30 115.2(8)
N24 C25 C26 122.7(8)
N30 C25 C26 122.0(8)
C27 C26 C25 115.1(8)
C27 C26 H26 122.4
C25 C26 H26 122.4
N28 C27 C26 124.8(9)
N28 C27 N40 115.1(8)
C26 C27 N40 120.1(8)
C29 N28 C27 113.7(8)
N28 C29 N24 128.5(9)
N28 C29 N35 116.9(8)
N24 C29 N35 114.6(8)
N31 N30 C25 119.2(7)
N31 N30 C34 110.8(8)
C25 N30 C34 130.0(9)
C32 N31 N30 103.5(7)
C32 N31 Ag2 139.6(7)
N30 N31 Ag2 116.5(5)
N31 C32 C33 112.0(9)
N31 C32 H32 124.0
C33 C32 H32 124.0
C34 C33 C32 106.3(9)
C34 C33 H33 126.9
C32 C33 H33 126.9
C33 C34 N30 107.4(10)
C33 C34 H34 126.3
N30 C34 H34 126.3
C39 N35 N36 112.5(8)
C39 N35 C29 126.3(8)
N36 N35 C29 121.0(7)
C37 N36 N35 103.0(8)
C37 N36 Ag2 140.2(7)
N35 N36 Ag2 116.4(5)
N36 C37 C38 113.9(10)
N36 C37 H37 123.0
C38 C37 H37 123.0
C39 C38 C37 104.7(9)
C39 C38 H38 127.6
C37 C38 H38 127.6
C38 C39 N35 105.8(9)
C38 C39 H39 127.1
N35 C39 H39 127.1
N41 N40 C44 113.1(8)
N41 N40 C27 119.7(7)
C44 N40 C27 127.2(9)
C42 N41 N40 103.6(8)
C42 N41 Ag1 110.8(6)
N40 N41 Ag1 109.1(5)
N41 C42 C43 111.4(9)
N41 C42 H42 124.3
C43 C42 H42 124.3
C44 C43 C42 106.4(9)
C44 C43 H43 126.8
C42 C43 H43 126.8
C43 C44 N40 105.5(10)
C43 C44 H44 127.3
N40 C44 H44 127.3
C46 N45 Ag1 168.4(9)
N45 C46 C47 177.9(13)
C46 C47 H47A 109.5
C46 C47 H47B 109.5
H47A C47 H47B 109.5
C46 C47 H47C 109.5
H47A C47 H47C 109.5
H47B C47 H47C 109.5
C49 N48 Ag2 167.1(10)
N48 C49 C50 178.2(12)
C49 C50 H50A 109.5
C49 C50 H50B 109.5
H50A C50 H50B 109.5
C49 C50 H50C 109.5
H50A C50 H50C 109.5
H50B C50 H50C 109.5
F52 B51 F55 110.5(9)
F52 B51 F53 109.2(8)
F55 B51 F53 111.0(8)
F52 B51 F54 108.6(9)
F55 B51 F54 108.5(9)
F53 B51 F54 109.0(8)
F58A B56A F57A 112.7(13)
F58A B56A F60A 108.0(14)
F57A B56A F60A 108.3(13)
F58A B56A F59A 111.6(13)
F57A B56A F59A 104.9(13)
F60A B56A F59A 111.4(14)
F58B B56B F57B 108.2(15)
F58B B56B F60B 111.3(15)
F57B B56B F60B 112.2(15)
F58B B56B F59B 108.9(15)
F57B B56B F59B 108.5(16)
F60B B56B F59B 107.7(15)

loop_
_geom_bond_atom_site_label_1
_geom_bond_atom_site_label_2
_geom_bond_distance
Ag1 N45 2.207(8)
Ag1 N15 2.384(8)
Ag1 N3 2.449(7)
Ag1 N41 2.497(8)
Ag1 N10 2.557(8)
Ag2 N48 2.194(9)
Ag2 N36 2.400(7)
Ag2 N24 2.428(8)
Ag2 N31 2.531(7)
Ag2 N20 2.621(9)
N3 C8 1.330(11)
N3 C4 1.334(11)
C4 N5 1.335(12)
C4 N9 1.386(11)
N5 C6 1.328(11)
C6 N19 1.384(11)
C6 C7 1.385(11)
C7 C8 1.401(12)
C7 H7 0.9500
C8 N14 1.394(10)
N9 N10 1.375(11)
N9 C13 1.376(11)
N10 C11 1.315(12)
C11 C12 1.404(13)
C11 H11 0.9500
C12 C13 1.372(14)
C12 H12 0.9500
C13 H13 0.9500
N14 N15 1.367(11)
N14 C18 1.388(11)
N15 C16 1.351(11)
C16 C17 1.419(14)
C16 H16 0.9500
C17 C18 1.348(13)
C17 H17 0.9500
C18 H18 0.9500
N19 C23 1.376(11)
N19 N20 1.381(11)
N20 C21 1.336(12)
C21 C22 1.418(15)
C21 H21 0.9500
C22 C23 1.368(14)
C22 H22 0.9500
C23 H23 0.9500
N24 C29 1.332(12)
N24 C25 1.336(11)
C25 N30 1.384(12)
C25 C26 1.385(13)
C26 C27 1.366(13)
C26 H26 0.9500
C27 N28 1.339(12)
C27 N40 1.412(12)
N28 C29 1.316(12)
C29 N35 1.414(12)
N30 N31 1.381(11)
N30 C34 1.385(11)
N31 C32 1.339(12)
C32 C33 1.404(16)
C32 H32 0.9500
C33 C34 1.328(16)
C33 H33 0.9500
C34 H34 0.9500
N35 C39 1.360(12)
N35 N36 1.366(11)
N36 C37 1.291(12)
C37 C38 1.396(16)
C37 H37 0.9500
C38 C39 1.354(16)
C38 H38 0.9500
C39 H39 0.9500
N40 N41 1.363(12)
N40 C44 1.374(12)
N41 C42 1.343(12)
C42 C43 1.407(17)
C42 H42 0.9500
C43 C44 1.362(17)
C43 H43 0.9500
C44 H44 0.9500
N45 C46 1.115(14)
C46 C47 1.462(17)
C47 H47A 0.9800
C47 H47B 0.9800
C47 H47C 0.9800
N48 C49 1.127(15)
C49 C50 1.460(15)
C50 H50A 0.9800
C50 H50B 0.9800
C50 H50C 0.9800
B51 F52 1.373(13)
B51 F55 1.382(12)
B51 F53 1.391(12)
B51 F54 1.411(13)
B56A F58A 1.348(16)
B56A F57A 1.382(17)
B56A F60A 1.385(17)
B56A F59A 1.386(16)
B56B F58B 1.366(18)
B56B F57B 1.366(18)
B56B F60B 1.369(17)
B56B F59B 1.395(18)
